data_7002275
loop_
_publ_author_name
'Berthet, Jean-Claude'
'Thu\'ery, Pierre'
'Baudin, C\'ecile'
'Boizot, Bruno'
'Ephritikhine, Michel'

_publ_section_title
;
 First reductive dimerization of a polycyclic azine
;
_journal_issue 37
_journal_name_full 'Dalton Transactions'
_journal_page_first 7613
_journal_page_last 7616
_journal_paper_doi 10.1039/b909547k
_journal_year 2009
_chemical_formula_sum 'C36 H24 K N12'
_chemical_formula_weight 663.77
_space_group_IT_number 15
_symmetry_cell_setting monoclinic
_symmetry_space_group_name_Hall '-C 2yc'
_symmetry_space_group_name_H-M 'C 1 2/c 1'
_atom_sites_solution_hydrogens geom
_atom_sites_solution_primary direct
_atom_sites_solution_secondary difmap
_audit_creation_method SHELXL-97
_cell_angle_alpha 90.00
_cell_angle_beta 104.505(6)
_cell_angle_gamma 90.00
_cell_formula_units_Z 4
_cell_length_a 17.7227(18)
_cell_length_b 10.9183(12)
_cell_length_c 16.0694(17)
_cell_measurement_reflns_used 10673
_cell_measurement_temperature 100(2)
_cell_measurement_theta_max 25.68
_cell_measurement_theta_min 2.21
_cell_volume 3010.3(6)
_computing_cell_refinement 'DENZO-SMN (Otwinowski & Minor, 1997)'
_computing_data_collection 'Kappa-CCD software (Nonius B.V., 1998)'
_computing_data_reduction 'DENZO-SMN (Otwinowski & Minor, 1997)'
_computing_molecular_graphics 'SHELXTL (Sheldrick, 1999)'
_computing_publication_material 'SHELXTL (Sheldrick, 1999); PLATON (Spek, 2003)'
_computing_structure_refinement 'SHELXL-97 (Sheldrick, 1997)'
_computing_structure_solution 'SHELXS-97 (Sheldrick, 1997)'
_diffrn_ambient_temperature 100(2)
_diffrn_measured_fraction_theta_full 0.983
_diffrn_measured_fraction_theta_max 0.983
_diffrn_measurement_device_type 'Nonius Kappa-CCD area-detector diffractometer'
_diffrn_measurement_method '\f scan with 2\% steps'
_diffrn_radiation_monochromator graphite
_diffrn_radiation_source 'fine-focus sealed tube'
_diffrn_radiation_type MoK\a
_diffrn_radiation_wavelength 0.71073
_diffrn_reflns_av_R_equivalents 0.0916
_diffrn_reflns_av_sigmaI/netI 0.0966
_diffrn_reflns_limit_h_max 21
_diffrn_reflns_limit_h_min -21
_diffrn_reflns_limit_k_max 13
_diffrn_reflns_limit_k_min -13
_diffrn_reflns_limit_l_max 18
_diffrn_reflns_limit_l_min -19
_diffrn_reflns_number 10673
_diffrn_reflns_theta_full 25.68
_diffrn_reflns_theta_max 25.68
_diffrn_reflns_theta_min 2.21
_diffrn_standards_decay_% 0
_diffrn_standards_interval_time 0
_exptl_absorpt_coefficient_mu 0.228
_exptl_absorpt_correction_T_max 0.984
_exptl_absorpt_correction_T_min 0.754
_exptl_absorpt_correction_type refdelf
_exptl_absorpt_process_details 'program DELABS from PLATON (Spek, 2003)'
_exptl_crystal_colour 'dark blue'
_exptl_crystal_density_diffrn 1.465
_exptl_crystal_density_meas ?
_exptl_crystal_description irregular
_exptl_crystal_F_000 1372
_exptl_crystal_size_max 0.16
_exptl_crystal_size_mid 0.10
_exptl_crystal_size_min 0.07
_refine_diff_density_max 0.258
_refine_diff_density_min -0.413
_refine_diff_density_rms 0.071
_refine_ls_extinction_method none
_refine_ls_goodness_of_fit_ref 1.021
_refine_ls_hydrogen_treatment constr
_refine_ls_matrix_type full
_refine_ls_number_parameters 222
_refine_ls_number_reflns 2822
_refine_ls_number_restraints 0
_refine_ls_restrained_S_all 1.021
_refine_ls_R_factor_all 0.0959
_refine_ls_R_factor_gt 0.0542
_refine_ls_shift/su_max 0.000
_refine_ls_shift/su_mean 0.000
_refine_ls_structure_factor_coef Fsqd
_refine_ls_weighting_details 'calc w=1/[\s^2^(Fo^2^)+(0.0324P)^2^+1.7901P] where P=(Fo^2^+2Fc^2^)/3'
_refine_ls_weighting_scheme calc
_refine_ls_wR_factor_gt 0.1092
_refine_ls_wR_factor_ref 0.1237
_reflns_number_gt 1896
_reflns_number_total 2822
_reflns_threshold_expression >2sigma(I)
_cod_data_source_file b909547k.txt
_cod_data_source_block 1
_cod_original_cell_volume 3010.4(6)
_cod_original_sg_symbol_H-M 'C 2/c'
_cod_database_code 7002275

loop_
_symmetry_equiv_pos_as_xyz
'x, y, z'
'-x, y, -z+1/2'
'x+1/2, y+1/2, z'
'-x+1/2, y+1/2, -z+1/2'
'-x, -y, -z'
'x, -y, z-1/2'
'-x+1/2, -y+1/2, -z'
'x+1/2, -y+1/2, z-1/2'

loop_
_atom_site_label
_atom_site_type_symbol
_atom_site_fract_x
_atom_site_fract_y
_atom_site_fract_z
_atom_site_U_iso_or_equiv
_atom_site_adp_type
_atom_site_occupancy
_atom_site_symmetry_multiplicity
_atom_site_calc_flag
_atom_site_refinement_flags
_atom_site_disorder_assembly
_atom_site_disorder_group
K K 1.0000 0.94618(8) 0.7500 0.0433(3) Uani 1 2 d S . .
N1 N 0.90959(13) 0.7269(2) 0.67930(14) 0.0326(6) Uani 1 1 d . . .
N2 N 0.91507(13) 0.91827(19) 0.56864(14) 0.0294(5) Uani 1 1 d . . .
N3 N 0.98285(13) 1.1425(2) 0.62488(14) 0.0309(5) Uani 1 1 d . . .
N4 N 0.84561(13) 0.79414(19) 0.45184(14) 0.0308(5) Uani 1 1 d . . .
N5 N 0.87738(13) 1.0000(2) 0.42545(14) 0.0305(5) Uani 1 1 d . . .
N6 N 0.82309(13) 0.9581(2) 0.25162(15) 0.0336(5) Uani 1 1 d . . .
C1 C 0.90538(16) 0.6331(2) 0.73131(18) 0.0343(7) Uani 1 1 d . . .
H1 H 0.9267 0.6436 0.7899 0.041 Uiso 1 1 calc R . .
C2 C 0.87155(16) 0.5216(3) 0.70387(19) 0.0353(7) Uani 1 1 d . . .
H2 H 0.8694 0.4597 0.7430 0.042 Uiso 1 1 calc R . .
C3 C 0.84092(17) 0.5041(3) 0.61686(19) 0.0372(7) Uani 1 1 d . . .
H3 H 0.8188 0.4294 0.5960 0.045 Uiso 1 1 calc R . .
C4 C 0.84366(16) 0.5997(2) 0.56132(19) 0.0344(7) Uani 1 1 d . . .
H4 H 0.8228 0.5904 0.5025 0.041 Uiso 1 1 calc R . .
C5 C 0.87807(15) 0.7106(2) 0.59432(17) 0.0283(6) Uani 1 1 d . . .
C6 C 0.88043(15) 0.8144(2) 0.53549(17) 0.0287(6) Uani 1 1 d . . .
C7 C 0.84792(15) 0.8906(2) 0.39991(17) 0.0288(6) Uani 1 1 d . . .
C8 C 0.91234(15) 1.0101(2) 0.51091(17) 0.0293(6) Uani 1 1 d . . .
C9 C 0.94564(15) 1.1294(2) 0.54040(17) 0.0290(6) Uani 1 1 d . . .
C10 C 0.93945(16) 1.2268(2) 0.48171(18) 0.0329(6) Uani 1 1 d . . .
H10 H 0.9146 1.2153 0.4240 0.039 Uiso 1 1 calc R . .
C11 C 0.97048(17) 1.3387(2) 0.51038(19) 0.0380(7) Uani 1 1 d . . .
H11 H 0.9656 1.4046 0.4728 0.046 Uiso 1 1 calc R . .
C12 C 1.00927(17) 1.3522(3) 0.59631(19) 0.0381(7) Uani 1 1 d . . .
H12 H 1.0314 1.4268 0.6173 0.046 Uiso 1 1 calc R . .
C13 C 1.01421(16) 1.2521(2) 0.64968(18) 0.0328(6) Uani 1 1 d . . .
H13 H 1.0412 1.2615 0.7069 0.039 Uiso 1 1 calc R . .
C14 C 0.81307(15) 0.8695(2) 0.30639(17) 0.0279(6) Uani 1 1 d . . .
C15 C 0.77347(16) 0.7615(2) 0.27885(18) 0.0315(6) Uani 1 1 d . . .
H15 H 0.7684 0.7018 0.3184 0.038 Uiso 1 1 calc R . .
C16 C 0.74151(16) 0.7433(2) 0.19185(18) 0.0330(6) Uani 1 1 d . . .
H16 H 0.7144 0.6719 0.1720 0.040 Uiso 1 1 calc R . .
C17 C 0.75087(16) 0.8339(3) 0.13544(18) 0.0352(7) Uani 1 1 d . . .
H17 H 0.7302 0.8245 0.0766 0.042 Uiso 1 1 calc R . .
C18 C 0.79160(16) 0.9389(3) 0.16778(18) 0.0361(7) Uani 1 1 d . . .
H18 H 0.7974 0.9995 0.1291 0.043 Uiso 1 1 calc R . .

loop_
_atom_site_aniso_label
_atom_site_aniso_U_11
_atom_site_aniso_U_22
_atom_site_aniso_U_33
_atom_site_aniso_U_23
_atom_site_aniso_U_13
_atom_site_aniso_U_12
K 0.0592(6) 0.0293(4) 0.0327(5) 0.000 -0.0048(4) 0.000
N1 0.0317(13) 0.0352(12) 0.0305(13) 0.0027(10) 0.0073(10) -0.0007(11)
N2 0.0290(12) 0.0286(11) 0.0315(13) 0.0019(9) 0.0095(10) 0.0012(10)
N3 0.0305(12) 0.0329(12) 0.0304(13) -0.0022(10) 0.0093(10) -0.0014(10)
N4 0.0292(12) 0.0306(12) 0.0316(13) 0.0005(10) 0.0057(10) 0.0006(10)
N5 0.0309(12) 0.0302(11) 0.0297(13) -0.0013(10) 0.0064(10) 0.0003(10)
N6 0.0355(13) 0.0317(12) 0.0337(13) 0.0018(10) 0.0092(10) -0.0031(11)
C1 0.0307(15) 0.0403(15) 0.0315(16) 0.0051(13) 0.0073(12) 0.0008(13)
C2 0.0314(15) 0.0372(16) 0.0385(17) 0.0093(12) 0.0110(13) 0.0024(13)
C3 0.0380(16) 0.0312(14) 0.0432(18) 0.0009(13) 0.0113(13) -0.0018(13)
C4 0.0349(16) 0.0343(15) 0.0331(16) 0.0002(12) 0.0070(13) 0.0010(13)
C5 0.0243(13) 0.0315(13) 0.0302(15) 0.0017(11) 0.0088(11) 0.0023(12)
C6 0.0253(13) 0.0290(13) 0.0317(15) 0.0003(11) 0.0069(12) 0.0003(12)
C7 0.0288(14) 0.0261(13) 0.0312(16) 0.0007(11) 0.0071(12) 0.0005(12)
C8 0.0271(14) 0.0307(13) 0.0299(16) 0.0015(11) 0.0067(12) 0.0042(12)
C9 0.0267(14) 0.0303(13) 0.0306(15) -0.0021(11) 0.0082(12) 0.0028(11)
C10 0.0325(15) 0.0336(14) 0.0299(15) -0.0008(12) 0.0031(12) 0.0022(12)
C11 0.0405(17) 0.0306(15) 0.0405(18) 0.0038(13) 0.0059(14) -0.0009(13)
C12 0.0388(16) 0.0328(15) 0.0414(18) -0.0056(13) 0.0076(14) -0.0044(13)
C13 0.0301(14) 0.0387(15) 0.0303(15) -0.0027(12) 0.0086(12) -0.0022(13)
C14 0.0256(14) 0.0276(13) 0.0307(15) 0.0006(11) 0.0072(11) 0.0031(11)
C15 0.0300(14) 0.0275(13) 0.0369(16) -0.0001(12) 0.0082(12) 0.0027(12)
C16 0.0321(15) 0.0287(13) 0.0365(16) -0.0021(12) 0.0057(12) 0.0005(12)
C17 0.0342(15) 0.0418(16) 0.0286(15) -0.0030(12) 0.0060(12) 0.0010(14)
C18 0.0370(16) 0.0405(15) 0.0313(15) 0.0065(13) 0.0099(12) -0.0016(14)

loop_
_atom_type_symbol
_atom_type_description
_atom_type_scat_dispersion_real
_atom_type_scat_dispersion_imag
_atom_type_scat_source
C C 0.0033 0.0016 'International Tables Vol C Tables 4.2.6.8 and 6.1.1.4'
H H 0.0000 0.0000 'International Tables Vol C Tables 4.2.6.8 and 6.1.1.4'
N N 0.0061 0.0033 'International Tables Vol C Tables 4.2.6.8 and 6.1.1.4'
K K 0.2009 0.2494 'International Tables Vol C Tables 4.2.6.8 and 6.1.1.4'

loop_
_geom_angle_atom_site_label_1
_geom_angle_atom_site_label_2
_geom_angle_atom_site_label_3
_geom_angle
_geom_angle_site_symmetry_1
_geom_angle_site_symmetry_3
_geom_angle_publ_flag
N3 K N3 84.79(9) 2_756 . ?
N3 K N2 134.56(6) 2_756 . ?
N3 K N2 56.73(6) . . ?
N3 K N2 134.56(6) . 2_756 ?
N2 K N2 168.11(9) . 2_756 ?
N3 K N1 145.07(6) 2_756 . ?
N3 K N1 112.37(6) . . ?
N2 K N1 55.94(6) . . ?
N2 K N1 113.06(6) 2_756 . ?
N3 K N1 145.07(6) . 2_756 ?
N2 K N1 113.06(6) . 2_756 ?
N1 K N1 71.26(9) . 2_756 ?
N3 K N6 72.34(6) . 5_776 ?
N2 K N6 105.99(6) . 5_776 ?
N1 K N6 132.68(6) . 5_776 ?
N3 K N6 80.64(6) . 6_576 ?
N2 K N6 77.87(6) . 6_576 ?
N1 K N6 80.50(6) . 6_576 ?
C1 N1 C5 117.2(2) . . ?
C1 N1 K 119.48(18) . . ?
C5 N1 K 122.95(17) . . ?
C6 N2 C8 114.9(2) . . ?
C6 N2 K 123.59(16) . . ?
C8 N2 K 121.45(17) . . ?
C13 N3 C9 116.9(2) . . ?
C13 N3 K 119.40(17) . . ?
C9 N3 K 123.69(16) . . ?
C6 N4 C7 114.2(2) . . ?
C7 N5 C8 115.4(2) . . ?
C18 N6 C14 117.0(2) . . ?
C18 N6 K 101.44(17) . 5_776 ?
C14 N6 K 120.73(17) . 5_776 ?
N1 C1 C2 124.4(3) . . ?
N1 C1 H1 117.8 . . ?
C2 C1 H1 117.8 . . ?
C1 C2 C3 118.3(3) . . ?
C1 C2 H2 120.8 . . ?
C3 C2 H2 120.8 . . ?
C2 C3 C4 118.8(3) . . ?
C2 C3 H3 120.6 . . ?
C4 C3 H3 120.6 . . ?
C3 C4 C5 119.4(3) . . ?
C3 C4 H4 120.3 . . ?
C5 C4 H4 120.3 . . ?
N1 C5 C4 121.9(2) . . ?
N1 C5 C6 118.2(2) . . ?
C4 C5 C6 119.9(2) . . ?
N2 C6 N4 125.9(2) . . ?
N2 C6 C5 118.6(2) . . ?
N4 C6 C5 115.5(2) . . ?
N5 C7 N4 125.5(2) . . ?
N5 C7 C14 118.8(2) . . ?
N4 C7 C14 115.6(2) . . ?
N2 C8 N5 123.9(2) . . ?
N2 C8 C9 119.7(2) . . ?
N5 C8 C9 116.4(2) . . ?
N3 C9 C10 121.8(2) . . ?
N3 C9 C8 118.2(2) . . ?
C10 C9 C8 120.0(2) . . ?
C11 C10 C9 119.4(3) . . ?
C11 C10 H10 120.3 . . ?
C9 C10 H10 120.3 . . ?
C10 C11 C12 119.1(3) . . ?
C10 C11 H11 120.5 . . ?
C12 C11 H11 120.5 . . ?
C13 C12 C11 118.3(3) . . ?
C13 C12 H12 120.9 . . ?
C11 C12 H12 120.9 . . ?
N3 C13 C12 124.6(3) . . ?
N3 C13 H13 117.7 . . ?
C12 C13 H13 117.7 . . ?
N6 C14 C15 122.7(3) . . ?
N6 C14 C7 117.2(2) . . ?
C15 C14 C7 120.1(2) . . ?
C16 C15 C14 119.4(3) . . ?
C16 C15 H15 120.3 . . ?
C14 C15 H15 120.3 . . ?
C17 C16 C15 118.3(3) . . ?
C17 C16 H16 120.8 . . ?
C15 C16 H16 120.8 . . ?
C16 C17 C18 119.0(3) . . ?
C16 C17 H17 120.5 . . ?
C18 C17 H17 120.5 . . ?
N6 C18 C17 123.6(3) . . ?
N6 C18 H18 118.2 . . ?
C17 C18 H18 118.2 . . ?

loop_
_geom_bond_atom_site_label_1
_geom_bond_atom_site_label_2
_geom_bond_distance
_geom_bond_site_symmetry_2
_geom_bond_publ_flag
K N3 2.902(2) . ?
K N2 2.942(2) . ?
K N1 2.946(2) . ?
K N6 3.311(2) 5_776 ?
K N6 3.311(2) 6_576 ?
N1 C1 1.336(3) . ?
N1 C5 1.352(3) . ?
N2 C6 1.335(3) . ?
N2 C8 1.359(3) . ?
N3 C13 1.338(3) . ?
N3 C9 1.360(3) . ?
N4 C6 1.350(3) . ?
N4 C7 1.351(3) . ?
N5 C7 1.327(3) . ?
N5 C8 1.362(3) . ?
N6 C18 1.339(3) . ?
N6 C14 1.350(3) . ?
C1 C2 1.380(4) . ?
C1 H1 0.9300 . ?
C2 C3 1.380(4) . ?
C2 H2 0.9300 . ?
C3 C4 1.382(4) . ?
C3 H3 0.9300 . ?
C4 C5 1.398(4) . ?
C4 H4 0.9300 . ?
C5 C6 1.484(4) . ?
C7 C14 1.493(4) . ?
C8 C9 1.459(4) . ?
C9 C10 1.407(4) . ?
C10 C11 1.372(4) . ?
C10 H10 0.9300 . ?
C11 C12 1.388(4) . ?
C11 H11 0.9300 . ?
C12 C13 1.378(4) . ?
C12 H12 0.9300 . ?
C13 H13 0.9300 . ?
C14 C15 1.387(4) . ?
C15 C16 1.385(4) . ?
C15 H15 0.9300 . ?
C16 C17 1.379(4) . ?
C16 H16 0.9300 . ?
C17 C18 1.385(4) . ?
C17 H17 0.9300 . ?
C18 H18 0.9300 . ?
